data_7218588
loop_
_publ_author_name
'Mahapatra, Ajit Kumar'
'Mondal, Sanchita'
'Maiti, Kalipada'
'Manna, Saikat Kumar'
'Maji, Rajkishor'
'Mandal, Debasish'
'Mandal, Sukhendu'
'Goswami, Shyamaprosad Kumar'
'Quah, Ching Kheng'
'Fun, Hoong Kun'

_publ_section_title
;
 Pyrene thiazole-conjugate as ratiometric chemosensor with high
 selectivity and sensitivity for tin (Sn4+) and its application in imaging
 live cells
;
_journal_name_full 'RSC Adv.'
_journal_paper_doi 10.1039/C4RA10540K
_journal_year 2014
_chemical_formula_moiety 'C19 H12 N2 S'
_chemical_formula_sum 'C19 H12 N2 S'
_chemical_formula_weight 300.37
_chemical_name_systematic
; 
 ? 
;
_space_group_IT_number 14
_symmetry_cell_setting monoclinic
_symmetry_space_group_name_Hall '-P 2ybc'
_symmetry_space_group_name_H-M 'P 1 21/c 1'
_atom_sites_solution_hydrogens geom
_atom_sites_solution_primary direct
_atom_sites_solution_secondary difmap
_audit_creation_method SHELXL-97
_cell_angle_alpha 90.00
_cell_angle_beta 100.6620(15)
_cell_angle_gamma 90.00
_cell_formula_units_Z 4
_cell_length_a 10.2235(9)
_cell_length_b 12.4997(11)
_cell_length_c 11.191(1)
_cell_measurement_reflns_used 5130
_cell_measurement_temperature 294
_cell_measurement_theta_max 25.97
_cell_measurement_theta_min 2.47
_cell_volume 1405.4(2)
_computing_cell_refinement 'SAINT (Bruker, 2009)'
_computing_data_collection 'APEX2 (Bruker, 2009)'
_computing_data_reduction SAINT
_computing_molecular_graphics SHELXTL
_computing_publication_material 'SHELXTL and PLATON (Spek, 2009)'
_computing_structure_refinement SHELXTL
_computing_structure_solution 'SHELXTL (Sheldrick, 2008)'
_diffrn_ambient_temperature 294
_diffrn_measured_fraction_theta_full 0.993
_diffrn_measured_fraction_theta_max 0.993
_diffrn_measurement_device_type
;
Bruker SMART APEX II DUO CCD area-detector diffractometer 
;
_diffrn_measurement_method '\f and \w scans'
_diffrn_radiation_monochromator graphite
_diffrn_radiation_source 'fine-focus sealed tube'
_diffrn_radiation_type MoK\a
_diffrn_radiation_wavelength 0.71073
_diffrn_reflns_av_R_equivalents 0.0205
_diffrn_reflns_av_sigmaI/netI 0.0192
_diffrn_reflns_limit_h_max 12
_diffrn_reflns_limit_h_min -12
_diffrn_reflns_limit_k_max 15
_diffrn_reflns_limit_k_min -15
_diffrn_reflns_limit_l_max 13
_diffrn_reflns_limit_l_min -13
_diffrn_reflns_number 10355
_diffrn_reflns_theta_full 25.99
_diffrn_reflns_theta_max 25.99
_diffrn_reflns_theta_min 2.03
_diffrn_standards_number 0
_exptl_absorpt_coefficient_mu 0.227
_exptl_absorpt_correction_T_max 0.9320
_exptl_absorpt_correction_T_min 0.8753
_exptl_absorpt_correction_type multi-scan
_exptl_absorpt_process_details '(<i>SADABS</i>; Bruker, 2009)'
_exptl_crystal_colour yellow
_exptl_crystal_density_diffrn 1.420
_exptl_crystal_density_method 'not measured'
_exptl_crystal_description block
_exptl_crystal_F_000 624
_exptl_crystal_size_max 0.603
_exptl_crystal_size_mid 0.38
_exptl_crystal_size_min 0.315
_refine_diff_density_max 0.304
_refine_diff_density_min -0.344
_refine_diff_density_rms 0.044
_refine_ls_extinction_method none
_refine_ls_goodness_of_fit_ref 1.042
_refine_ls_hydrogen_treatment constr
_refine_ls_matrix_type full
_refine_ls_number_parameters 199
_refine_ls_number_reflns 2742
_refine_ls_number_restraints 0
_refine_ls_restrained_S_all 1.042
_refine_ls_R_factor_all 0.0465
_refine_ls_R_factor_gt 0.0401
_refine_ls_shift/su_max 0.001
_refine_ls_shift/su_mean 0.001
_refine_ls_structure_factor_coef Fsqd
_refine_ls_weighting_details 'calc w=1/[\s^2^(Fo^2^)+(0.0748P)^2^+0.3074P] where P=(Fo^2^+2Fc^2^)/3'
_refine_ls_weighting_scheme calc
_refine_ls_wR_factor_gt 0.1161
_refine_ls_wR_factor_ref 0.1237
_reflns_number_gt 2346
_reflns_number_total 2742
_reflns_threshold_expression I>2\s(I)
_cod_data_source_file c4ra10540k2.cif
_cod_data_source_block mo_fs329_0m
_cod_depositor_comments
;
The following automatic conversions were performed:

'_symmetry_cell_setting' value 'Monoclinic' changed to 'monoclinic'
according to
/usr/data/users/saulius/crontab/automatic-downloads/rss-feeds/RSC/lib/dictionaries/cif_core.dic
dictionary named 'cif_core.dic' version 2.4.2 from 2011-04-26.

Automatic conversion script
Id: cif_fix_values 2827 2014-09-09 07:05:25Z andrius 
;
_cod_original_sg_symbol_H-M 'P 21/c'
_cod_database_code 7218588

loop_
_symmetry_equiv_pos_as_xyz
'x, y, z'
'-x, y+1/2, -z+1/2'
'-x, -y, -z'
'x, -y-1/2, z-1/2'

loop_
_atom_site_label
_atom_site_type_symbol
_atom_site_fract_x
_atom_site_fract_y
_atom_site_fract_z
_atom_site_U_iso_or_equiv
_atom_site_adp_type
_atom_site_occupancy
_atom_site_symmetry_multiplicity
_atom_site_calc_flag
_atom_site_refinement_flags
S1 S -0.09463(4) -0.20517(4) 0.22494(4) 0.05450(19) Uani 1 1 d .
N1 N 0.04575(13) -0.05634(11) 0.15055(13) 0.0472(3) Uani 1 1 d .
N2 N -0.11172(17) -0.13195(14) -0.00610(15) 0.0625(4) Uani 1 1 d .
H1N2 H -0.1912 -0.1557 -0.0166 0.075 Uiso 1 1 d R
H2N2 H -0.0979 -0.0732 -0.0494 0.075 Uiso 1 1 d R
C1 C 0.76686(19) 0.16979(15) 0.34748(19) 0.0600(5) Uani 1 1 d .
H1A H 0.8322 0.2155 0.3879 0.072 Uiso 1 1 calc R
C2 C 0.79179(19) 0.11267(16) 0.2494(2) 0.0598(5) Uani 1 1 d .
H2A H 0.8738 0.1186 0.2254 0.072 Uiso 1 1 calc R
C3 C 0.69492(17) 0.04644(15) 0.18666(17) 0.0536(4) Uani 1 1 d .
H3A H 0.7123 0.0079 0.1202 0.064 Uiso 1 1 calc R
C4 C 0.57111(16) 0.03646(13) 0.22146(15) 0.0444(4) Uani 1 1 d .
C5 C 0.46904(17) -0.03213(14) 0.15906(15) 0.0496(4) Uani 1 1 d .
H5A H 0.4850 -0.0713 0.0926 0.060 Uiso 1 1 calc R
C6 C 0.35045(17) -0.04155(13) 0.19386(15) 0.0474(4) Uani 1 1 d .
H6A H 0.2864 -0.0862 0.1498 0.057 Uiso 1 1 calc R
C7 C 0.31938(16) 0.01505(12) 0.29687(14) 0.0409(3) Uani 1 1 d .
C8 C 0.42045(16) 0.08237(12) 0.36285(14) 0.0412(4) Uani 1 1 d .
C9 C 0.54507(16) 0.09398(12) 0.32363(14) 0.0427(4) Uani 1 1 d .
C10 C 0.64586(18) 0.16134(13) 0.38851(16) 0.0514(4) Uani 1 1 d .
C11 C 0.6199(2) 0.21458(15) 0.49425(18) 0.0615(5) Uani 1 1 d .
H11A H 0.6849 0.2593 0.5370 0.074 Uiso 1 1 calc R
C12 C 0.5049(2) 0.20235(14) 0.53420(17) 0.0603(5) Uani 1 1 d .
H12A H 0.4925 0.2379 0.6043 0.072 Uiso 1 1 calc R
C13 C 0.39976(18) 0.13483(13) 0.47009(15) 0.0480(4) Uani 1 1 d .
C14 C 0.2806(2) 0.11728(14) 0.51066(16) 0.0545(5) Uani 1 1 d .
H14A H 0.2669 0.1496 0.5822 0.065 Uiso 1 1 calc R
C15 C 0.18272(19) 0.05261(14) 0.44621(16) 0.0517(4) Uani 1 1 d .
H15A H 0.1040 0.0426 0.4753 0.062 Uiso 1 1 calc R
C16 C 0.19855(17) 0.00198(13) 0.33895(14) 0.0444(4) Uani 1 1 d .
C17 C 0.09035(15) -0.06712(14) 0.27534(15) 0.0444(4) Uani 1 1 d .
C18 C 0.02580(18) -0.14235(14) 0.32933(17) 0.0514(4) Uani 1 1 d .
H18A H 0.0441 -0.1581 0.4120 0.062 Uiso 1 1 calc R
C19 C -0.05113(16) -0.12324(13) 0.11230(16) 0.0476(4) Uani 1 1 d .

loop_
_atom_site_aniso_label
_atom_site_aniso_U_11
_atom_site_aniso_U_22
_atom_site_aniso_U_33
_atom_site_aniso_U_23
_atom_site_aniso_U_13
_atom_site_aniso_U_12
S1 0.0528(3) 0.0529(3) 0.0618(3) 0.00618(19) 0.0209(2) -0.00501(18)
N1 0.0463(7) 0.0496(8) 0.0474(8) 0.0047(6) 0.0129(6) -0.0005(6)
N2 0.0630(10) 0.0655(10) 0.0569(10) 0.0036(8) 0.0056(7) -0.0170(8)
C1 0.0515(10) 0.0502(10) 0.0706(12) 0.0125(9) -0.0091(9) -0.0095(8)
C2 0.0462(10) 0.0592(11) 0.0725(13) 0.0163(9) 0.0071(9) -0.0016(8)
C3 0.0494(9) 0.0543(10) 0.0574(10) 0.0085(8) 0.0107(8) 0.0033(8)
C4 0.0464(8) 0.0411(8) 0.0449(9) 0.0065(7) 0.0068(7) 0.0023(7)
C5 0.0539(9) 0.0520(9) 0.0451(9) -0.0094(7) 0.0148(7) -0.0011(8)
C6 0.0487(9) 0.0472(9) 0.0468(9) -0.0105(7) 0.0099(7) -0.0056(7)
C7 0.0476(8) 0.0365(8) 0.0383(8) 0.0015(6) 0.0071(6) 0.0035(6)
C8 0.0527(9) 0.0315(7) 0.0373(8) 0.0043(6) 0.0028(6) 0.0063(6)
C9 0.0487(9) 0.0328(7) 0.0429(8) 0.0073(6) -0.0011(7) 0.0027(6)
C10 0.0582(10) 0.0386(8) 0.0509(10) 0.0070(7) -0.0070(8) -0.0005(7)
C11 0.0725(13) 0.0469(10) 0.0561(11) -0.0035(8) -0.0115(9) -0.0044(9)
C12 0.0875(15) 0.0447(10) 0.0427(10) -0.0078(7) -0.0037(9) 0.0073(9)
C13 0.0665(11) 0.0373(8) 0.0376(8) 0.0017(6) 0.0027(7) 0.0100(7)
C14 0.0798(12) 0.0463(9) 0.0386(9) -0.0006(7) 0.0145(8) 0.0158(8)
C15 0.0626(10) 0.0487(9) 0.0479(9) 0.0053(7) 0.0212(8) 0.0113(8)
C16 0.0521(9) 0.0394(8) 0.0429(8) 0.0057(6) 0.0116(7) 0.0078(7)
C17 0.0443(8) 0.0445(9) 0.0469(9) 0.0036(7) 0.0149(7) 0.0078(6)
C18 0.0537(10) 0.0539(10) 0.0501(10) 0.0066(8) 0.0191(8) 0.0033(8)
C19 0.0454(9) 0.0477(9) 0.0525(10) 0.0020(7) 0.0160(7) 0.0018(7)

loop_
_atom_type_symbol
_atom_type_description
_atom_type_scat_dispersion_real
_atom_type_scat_dispersion_imag
_atom_type_scat_source
C C 0.0033 0.0016 'International Tables Vol C Tables 4.2.6.8 and 6.1.1.4'
H H 0.0000 0.0000 'International Tables Vol C Tables 4.2.6.8 and 6.1.1.4'
N N 0.0061 0.0033 'International Tables Vol C Tables 4.2.6.8 and 6.1.1.4'
S S 0.1246 0.1234 'International Tables Vol C Tables 4.2.6.8 and 6.1.1.4'

loop_
_geom_angle_atom_site_label_1
_geom_angle_atom_site_label_2
_geom_angle_atom_site_label_3
_geom_angle
C18 S1 C19 88.66(8)
C19 N1 C17 110.75(14)
C19 N2 H1N2 114.4
C19 N2 H2N2 111.6
H1N2 N2 H2N2 116.6
C2 C1 C10 121.93(17)
C2 C1 H1A 119.0
C10 C1 H1A 119.0
C1 C2 C3 119.84(18)
C1 C2 H2A 120.1
C3 C2 H2A 120.1
C2 C3 C4 120.92(18)
C2 C3 H3A 119.5
C4 C3 H3A 119.5
C3 C4 C9 119.65(15)
C3 C4 C5 122.32(16)
C9 C4 C5 118.01(15)
C6 C5 C4 121.78(15)
C6 C5 H5A 119.1
C4 C5 H5A 119.1
C5 C6 C7 122.26(15)
C5 C6 H6A 118.9
C7 C6 H6A 118.9
C16 C7 C8 119.35(14)
C16 C7 C6 123.22(15)
C8 C7 C6 117.31(15)
C13 C8 C7 120.23(15)
C13 C8 C9 119.61(15)
C7 C8 C9 120.12(14)
C4 C9 C10 119.08(16)
C4 C9 C8 120.49(14)
C10 C9 C8 120.41(16)
C1 C10 C9 118.54(17)
C1 C10 C11 123.26(17)
C9 C10 C11 118.18(18)
C12 C11 C10 122.19(17)
C12 C11 H11A 118.9
C10 C11 H11A 118.9
C11 C12 C13 121.15(17)
C11 C12 H12A 119.4
C13 C12 H12A 119.4
C14 C13 C8 118.65(16)
C14 C13 C12 122.93(17)
C8 C13 C12 118.41(17)
C15 C14 C13 120.96(16)
C15 C14 H14A 119.5
C13 C14 H14A 119.5
C14 C15 C16 121.82(17)
C14 C15 H15A 119.1
C16 C15 H15A 119.1
C15 C16 C7 118.94(16)
C15 C16 C17 118.99(15)
C7 C16 C17 122.03(14)
C18 C17 N1 114.74(16)
C18 C17 C16 125.04(15)
N1 C17 C16 120.21(14)
C17 C18 S1 111.13(14)
C17 C18 H18A 124.4
S1 C18 H18A 124.4
N1 C19 N2 123.49(16)
N1 C19 S1 114.72(13)
N2 C19 S1 121.76(13)

loop_
_geom_bond_atom_site_label_1
_geom_bond_atom_site_label_2
_geom_bond_distance
S1 C18 1.7219(19)
S1 C19 1.7444(17)
N1 C19 1.306(2)
N1 C17 1.393(2)
N2 C19 1.359(2)
N2 H1N2 0.8528
N2 H2N2 0.9053
C1 C2 1.372(3)
C1 C10 1.401(3)
C1 H1A 0.9300
C2 C3 1.379(3)
C2 H2A 0.9300
C3 C4 1.397(2)
C3 H3A 0.9300
C4 C9 1.417(2)
C4 C5 1.429(2)
C5 C6 1.346(2)
C5 H5A 0.9300
C6 C7 1.437(2)
C6 H6A 0.9300
C7 C16 1.411(2)
C7 C8 1.428(2)
C8 C13 1.417(2)
C8 C9 1.430(2)
C9 C10 1.422(2)
C10 C11 1.425(3)
C11 C12 1.342(3)
C11 H11A 0.9300
C12 C13 1.448(3)
C12 H12A 0.9300
C13 C14 1.394(3)
C14 C15 1.382(3)
C14 H14A 0.9300
C15 C16 1.393(2)
C15 H15A 0.9300
C16 C17 1.478(2)
C17 C18 1.354(2)
C18 H18A 0.9300

loop_
_geom_hbond_atom_site_label_D
_geom_hbond_atom_site_label_H
_geom_hbond_atom_site_label_A
_geom_hbond_distance_DH
_geom_hbond_distance_HA
_geom_hbond_distance_DA
_geom_hbond_angle_DHA
_geom_hbond_site_symmetry_A
_geom_hbond_publ_flag
N2 H2N2 N1 0.9100 2.1000 3.002(2) 174.00 3_555 yes
C6 H6A N1 0.9300 2.4900 3.068(2) 121.00 . yes

loop_
_geom_torsion_atom_site_label_1
_geom_torsion_atom_site_label_2
_geom_torsion_atom_site_label_3
_geom_torsion_atom_site_label_4
_geom_torsion
C10 C1 C2 C3 1.5(3)
C1 C2 C3 C4 0.0(3)
C2 C3 C4 C9 -0.9(2)
C2 C3 C4 C5 -179.45(16)
C3 C4 C5 C6 179.60(16)
C9 C4 C5 C6 1.0(2)
C4 C5 C6 C7 -1.1(3)
C5 C6 C7 C16 -176.45(16)
C5 C6 C7 C8 -0.4(2)
C16 C7 C8 C13 0.5(2)
C6 C7 C8 C13 -175.75(14)
C16 C7 C8 C9 178.10(13)
C6 C7 C8 C9 1.9(2)
C3 C4 C9 C10 0.3(2)
C5 C4 C9 C10 178.93(14)
C3 C4 C9 C8 -178.12(14)
C5 C4 C9 C8 0.5(2)
C13 C8 C9 C4 175.67(14)
C7 C8 C9 C4 -2.0(2)
C13 C8 C9 C10 -2.7(2)
C7 C8 C9 C10 179.65(13)
C2 C1 C10 C9 -2.0(3)
C2 C1 C10 C11 176.11(17)
C4 C9 C10 C1 1.1(2)
C8 C9 C10 C1 179.52(14)
C4 C9 C10 C11 -177.14(15)
C8 C9 C10 C11 1.3(2)
C1 C10 C11 C12 -177.64(17)
C9 C10 C11 C12 0.5(3)
C10 C11 C12 C13 -0.9(3)
C7 C8 C13 C14 1.4(2)
C9 C8 C13 C14 -176.19(14)
C7 C8 C13 C12 179.99(14)
C9 C8 C13 C12 2.4(2)
C11 C12 C13 C14 177.87(17)
C11 C12 C13 C8 -0.6(2)
C8 C13 C14 C15 -1.8(2)
C12 C13 C14 C15 179.67(16)
C13 C14 C15 C16 0.3(3)
C14 C15 C16 C7 1.7(2)
C14 C15 C16 C17 179.30(15)
C8 C7 C16 C15 -2.0(2)
C6 C7 C16 C15 173.98(15)
C8 C7 C16 C17 -179.57(14)
C6 C7 C16 C17 -3.6(2)
C19 N1 C17 C18 -0.1(2)
C19 N1 C17 C16 -179.04(14)
C15 C16 C17 C18 -46.7(2)
C7 C16 C17 C18 130.88(18)
C15 C16 C17 N1 132.18(16)
C7 C16 C17 N1 -50.3(2)
N1 C17 C18 S1 0.58(19)
C16 C17 C18 S1 179.49(13)
C19 S1 C18 C17 -0.68(13)
C17 N1 C19 N2 -178.47(16)
C17 N1 C19 S1 -0.48(18)
C18 S1 C19 N1 0.68(14)
C18 S1 C19 N2 178.71(16)
